data_4070521
loop_
_publ_author_name
'Chen, Yanhui'
'Zhou, Yuhan'
'Qu, Jingping'

_publ_section_title
;
 Synthesis and Reactions of Novel Triply Thiolate-Bridged Diiron Complexes
 [Cp*Fe(\m2-SR)3FeCp*] (Cp*= \h5-C5Me5; R = Et, Ph)
;
_journal_issue 4
_journal_name_full Organometallics
_journal_page_first 666
_journal_paper_doi 10.1021/om0611148
_journal_volume 27
_journal_year 2008
_chemical_formula_moiety 'C19 H34 Cl2 Fe2 N S2'
_chemical_formula_sum 'C19 H34 Cl2 Fe2 N S2'
_chemical_formula_weight 523.19
_chemical_name_systematic
; 
 ? 
;
_space_group_IT_number 14
_symmetry_cell_setting monoclinic
_symmetry_space_group_name_Hall '-P 2yn'
_symmetry_space_group_name_H-M 'P 1 21/n 1'
_atom_sites_solution_hydrogens geom
_atom_sites_solution_primary direct
_atom_sites_solution_secondary difmap
_audit_creation_method SHELXL-97
_cell_angle_alpha 90.00
_cell_angle_beta 103.271(2)
_cell_angle_gamma 90.00
_cell_formula_units_Z 4
_cell_length_a 8.9152(3)
_cell_length_b 16.2139(4)
_cell_length_c 17.5863(6)
_cell_measurement_reflns_used 1669
_cell_measurement_temperature 273(2)
_cell_measurement_theta_max 22.83
_cell_measurement_theta_min 2.38
_cell_volume 2474.22(13)
_computing_cell_refinement 'Bruker SMART'
_computing_data_collection 'Bruker SMART'
_computing_data_reduction 'Bruker SAINT'
_computing_molecular_graphics 'Bruker SHELXTL'
_computing_publication_material 'Bruker SHELXTL'
_computing_structure_refinement 'SHELXL-97 (Sheldrick, 1997)'
_computing_structure_solution 'SHELXS-97 (Sheldrick, 1990)'
_diffrn_ambient_temperature 273(2)
_diffrn_measured_fraction_theta_full 0.991
_diffrn_measured_fraction_theta_max 0.991
_diffrn_measurement_device_type 'CCD area detector'
_diffrn_measurement_method 'phi and omega scans'
_diffrn_radiation_monochromator graphite
_diffrn_radiation_source 'fine-focus sealed tube'
_diffrn_radiation_type MoK\a
_diffrn_radiation_wavelength 0.71073
_diffrn_reflns_av_R_equivalents 0.0386
_diffrn_reflns_av_sigmaI/netI 0.0621
_diffrn_reflns_limit_h_max 9
_diffrn_reflns_limit_h_min -10
_diffrn_reflns_limit_k_max 19
_diffrn_reflns_limit_k_min -19
_diffrn_reflns_limit_l_max 20
_diffrn_reflns_limit_l_min -21
_diffrn_reflns_number 9047
_diffrn_reflns_theta_full 25.54
_diffrn_reflns_theta_max 25.54
_diffrn_reflns_theta_min 2.51
_exptl_absorpt_coefficient_mu 1.562
_exptl_absorpt_correction_T_max 25.54
_exptl_absorpt_correction_T_min 2.51
_exptl_absorpt_correction_type none
_exptl_crystal_colour green
_exptl_crystal_density_diffrn 1.405
_exptl_crystal_density_meas 0
_exptl_crystal_density_method 'not measured'
_exptl_crystal_description block
_exptl_crystal_F_000 1092
_exptl_crystal_size_max 0.35
_exptl_crystal_size_mid 0.35
_exptl_crystal_size_min 0.33
_refine_diff_density_max 0.575
_refine_diff_density_min -0.255
_refine_diff_density_rms 0.069
_refine_ls_extinction_method none
_refine_ls_goodness_of_fit_ref 1.003
_refine_ls_hydrogen_treatment constr
_refine_ls_matrix_type full
_refine_ls_number_parameters 235
_refine_ls_number_reflns 4585
_refine_ls_number_restraints 0
_refine_ls_restrained_S_all 1.003
_refine_ls_R_factor_all 0.0842
_refine_ls_R_factor_gt 0.0468
_refine_ls_shift/su_max 0.001
_refine_ls_shift/su_mean 0.000
_refine_ls_structure_factor_coef Fsqd
_refine_ls_weighting_details 'calc w=1/[\s^2^(Fo^2^)+(0.0492P)^2^+0.0000P] where P=(Fo^2^+2Fc^2^)/3'
_refine_ls_weighting_scheme calc
_refine_ls_wR_factor_gt 0.0953
_refine_ls_wR_factor_ref 0.1103
_reflns_number_gt 3018
_reflns_number_total 4585
_reflns_threshold_expression >2sigma(I)
_cod_data_source_file om0611148-file002.cif
_cod_data_source_block ds1
_cod_depositor_comments
;
The following automatic conversions were performed:

'_symmetry_cell_setting' value 'Monoclinic' changed to 'monoclinic'
according to /home/saulius/struct/CIF-dictionaries/cif_core.dic
dictionary named 'cif_core.dic' version 2.4.1 from 2010-06-29.

Automatic conversion script
Id: cif_fix_values 1715 2011-07-08 13:25:40Z adriana 
;
_cod_original_sg_symbol_H-M P2(1)/n
_cod_database_code 4070521

loop_
_symmetry_equiv_pos_as_xyz
'x, y, z'
'-x+1/2, y+1/2, -z+1/2'
'-x, -y, -z'
'x-1/2, -y-1/2, z-1/2'

loop_
_atom_site_label
_atom_site_type_symbol
_atom_site_fract_x
_atom_site_fract_y
_atom_site_fract_z
_atom_site_U_iso_or_equiv
_atom_site_adp_type
_atom_site_occupancy
_atom_site_symmetry_multiplicity
_atom_site_calc_flag
_atom_site_refinement_flags
Fe1 Fe 0.49473(6) 0.55176(3) 0.20623(3) 0.03802(17) Uani 1 1 d .
Fe2 Fe 0.50573(7) 0.71757(3) 0.26818(4) 0.04859(19) Uani 1 1 d .
S2 S 0.70430(12) 0.62148(6) 0.27227(6) 0.0432(3) Uani 1 1 d .
S1 S 0.29887(12) 0.62561(6) 0.23242(6) 0.0479(3) Uani 1 1 d .
Cl1 Cl 0.49989(15) 0.76423(7) 0.38744(7) 0.0665(4) Uani 1 1 d .
Cl2 Cl 0.51420(18) 0.81578(7) 0.18134(8) 0.0797(4) Uani 1 1 d .
N1 N 0.5144(4) 0.4300(2) 0.3360(2) 0.0457(8) Uani 1 1 d .
C1 C 0.5704(6) 0.5711(3) 0.1020(2) 0.0573(12) Uani 1 1 d .
C2 C 0.4085(6) 0.5763(3) 0.0859(2) 0.0527(12) Uani 1 1 d .
C3 C 0.3494(5) 0.5000(3) 0.1042(2) 0.0533(12) Uani 1 1 d .
C4 C 0.4762(6) 0.4468(3) 0.1310(2) 0.0567(12) Uani 1 1 d .
C5 C 0.6113(6) 0.4905(3) 0.1307(2) 0.0577(13) Uani 1 1 d .
C6 C 0.6776(7) 0.6354(4) 0.0846(3) 0.101(2) Uani 1 1 d .
H6A H 0.6898 0.6284 0.0322 0.151 Uiso 1 1 calc R
H6B H 0.7760 0.6300 0.1205 0.151 Uiso 1 1 calc R
H6C H 0.6360 0.6891 0.0901 0.151 Uiso 1 1 calc R
C7 C 0.3118(7) 0.6485(3) 0.0484(3) 0.094(2) Uani 1 1 d .
H7A H 0.2901 0.6429 -0.0074 0.142 Uiso 1 1 calc R
H7B H 0.3672 0.6989 0.0636 0.142 Uiso 1 1 calc R
H7C H 0.2169 0.6495 0.0654 0.142 Uiso 1 1 calc R
C8 C 0.1845(6) 0.4777(4) 0.0922(3) 0.096(2) Uani 1 1 d .
H8A H 0.1482 0.4557 0.0406 0.145 Uiso 1 1 calc R
H8B H 0.1258 0.5260 0.0982 0.145 Uiso 1 1 calc R
H8C H 0.1725 0.4371 0.1301 0.145 Uiso 1 1 calc R
C9 C 0.4674(8) 0.3575(3) 0.1504(3) 0.103(2) Uani 1 1 d .
H9A H 0.4597 0.3251 0.1040 0.154 Uiso 1 1 calc R
H9B H 0.3784 0.3481 0.1712 0.154 Uiso 1 1 calc R
H9C H 0.5585 0.3420 0.1885 0.154 Uiso 1 1 calc R
C10 C 0.7728(7) 0.4578(4) 0.1528(3) 0.112(2) Uani 1 1 d .
H10A H 0.7985 0.4327 0.1080 0.169 Uiso 1 1 calc R
H10B H 0.7804 0.4175 0.1935 0.169 Uiso 1 1 calc R
H10C H 0.8428 0.5023 0.1711 0.169 Uiso 1 1 calc R
C11 C 0.7628(5) 0.5914(3) 0.3745(2) 0.0521(11) Uani 1 1 d .
H11A H 0.6729 0.5894 0.3968 0.063 Uiso 1 1 calc R
H11B H 0.8076 0.5366 0.3782 0.063 Uiso 1 1 calc R
C12 C 0.8787(6) 0.6511(3) 0.4207(3) 0.0722(15) Uani 1 1 d .
H12A H 0.9073 0.6336 0.4743 0.108 Uiso 1 1 calc R
H12B H 0.8340 0.7052 0.4179 0.108 Uiso 1 1 calc R
H12C H 0.9686 0.6524 0.3994 0.108 Uiso 1 1 calc R
C13 C 0.2513(5) 0.5988(2) 0.3249(3) 0.0552(12) Uani 1 1 d .
H13A H 0.3442 0.5815 0.3619 0.066 Uiso 1 1 calc R
H13B H 0.2113 0.6471 0.3460 0.066 Uiso 1 1 calc R
C14 C 0.1339(6) 0.5307(3) 0.3152(3) 0.0768(16) Uani 1 1 d .
H14A H 0.1118 0.5183 0.3648 0.115 Uiso 1 1 calc R
H14B H 0.1738 0.4824 0.2951 0.115 Uiso 1 1 calc R
H14C H 0.0410 0.5479 0.2793 0.115 Uiso 1 1 calc R
C15 C 0.5049(5) 0.4788(2) 0.2877(2) 0.0419(10) Uani 1 1 d .
C16 C 0.5261(5) 0.3677(2) 0.3974(2) 0.0488(11) Uani 1 1 d .
C17 C 0.4036(6) 0.3853(3) 0.4419(3) 0.0840(17) Uani 1 1 d .
H17A H 0.4225 0.4382 0.4667 0.126 Uiso 1 1 calc R
H17B H 0.4062 0.3435 0.4808 0.126 Uiso 1 1 calc R
H17C H 0.3042 0.3855 0.4063 0.126 Uiso 1 1 calc R
C18 C 0.6853(6) 0.3731(3) 0.4494(3) 0.0730(14) Uani 1 1 d .
H18A H 0.7603 0.3615 0.4194 0.110 Uiso 1 1 calc R
H18B H 0.6953 0.3336 0.4909 0.110 Uiso 1 1 calc R
H18C H 0.7020 0.4276 0.4710 0.110 Uiso 1 1 calc R
C19 C 0.4998(7) 0.2847(3) 0.3575(3) 0.0862(18) Uani 1 1 d .
H19A H 0.5789 0.2748 0.3296 0.129 Uiso 1 1 calc R
H19B H 0.4009 0.2844 0.3215 0.129 Uiso 1 1 calc R
H19C H 0.5028 0.2424 0.3959 0.129 Uiso 1 1 calc R

loop_
_atom_site_aniso_label
_atom_site_aniso_U_11
_atom_site_aniso_U_22
_atom_site_aniso_U_33
_atom_site_aniso_U_23
_atom_site_aniso_U_13
_atom_site_aniso_U_12
Fe1 0.0411(3) 0.0382(3) 0.0322(3) -0.0021(2) 0.0034(2) 0.0029(3)
Fe2 0.0575(4) 0.0389(3) 0.0480(4) -0.0002(3) 0.0093(3) 0.0015(3)
S2 0.0428(6) 0.0468(6) 0.0394(6) -0.0039(5) 0.0084(5) -0.0022(5)
S1 0.0449(6) 0.0470(6) 0.0489(7) -0.0030(5) 0.0048(5) 0.0072(5)
Cl1 0.0849(9) 0.0582(7) 0.0565(8) -0.0137(6) 0.0163(7) -0.0016(6)
Cl2 0.1146(12) 0.0523(7) 0.0714(9) 0.0144(6) 0.0198(8) 0.0003(7)
N1 0.053(2) 0.042(2) 0.041(2) 0.0004(17) 0.0095(17) -0.0019(17)
C1 0.070(3) 0.073(3) 0.031(2) -0.015(2) 0.016(2) -0.014(3)
C2 0.076(3) 0.049(3) 0.028(2) -0.0029(19) 0.002(2) 0.011(2)
C3 0.056(3) 0.060(3) 0.038(2) -0.017(2) -0.002(2) -0.002(2)
C4 0.085(4) 0.040(3) 0.040(3) -0.010(2) 0.004(2) 0.008(3)
C5 0.065(3) 0.072(3) 0.033(2) -0.021(2) 0.003(2) 0.022(3)
C6 0.135(6) 0.125(5) 0.055(3) -0.025(3) 0.048(4) -0.052(4)
C7 0.147(6) 0.080(4) 0.041(3) -0.001(3) -0.009(3) 0.039(4)
C8 0.070(4) 0.132(5) 0.079(4) -0.042(4) 0.003(3) -0.023(4)
C9 0.190(7) 0.047(3) 0.064(4) -0.009(3) 0.014(4) 0.009(4)
C10 0.079(4) 0.168(6) 0.081(4) -0.057(4) -0.002(3) 0.051(4)
C11 0.051(3) 0.062(3) 0.040(2) -0.003(2) 0.002(2) -0.002(2)
C12 0.065(3) 0.083(3) 0.061(3) -0.020(3) -0.001(3) -0.018(3)
C13 0.060(3) 0.052(3) 0.058(3) -0.004(2) 0.023(2) 0.005(2)
C14 0.052(3) 0.077(3) 0.105(5) 0.007(3) 0.025(3) -0.004(3)
C15 0.041(2) 0.045(2) 0.038(2) -0.0090(19) 0.0062(19) 0.002(2)
C16 0.061(3) 0.040(2) 0.046(3) 0.0127(19) 0.015(2) 0.001(2)
C17 0.089(4) 0.098(4) 0.076(4) 0.028(3) 0.042(3) 0.017(3)
C18 0.069(3) 0.080(3) 0.063(3) 0.022(3) 0.002(3) 0.006(3)
C19 0.123(5) 0.045(3) 0.085(4) 0.009(3) 0.011(4) -0.010(3)

loop_
_atom_type_symbol
_atom_type_description
_atom_type_scat_dispersion_real
_atom_type_scat_dispersion_imag
_atom_type_scat_source
C C 0.0033 0.0016 'International Tables Vol C Tables 4.2.6.8 and 6.1.1.4'
H H 0.0000 0.0000 'International Tables Vol C Tables 4.2.6.8 and 6.1.1.4'
N N 0.0061 0.0033 'International Tables Vol C Tables 4.2.6.8 and 6.1.1.4'
Cl Cl 0.1484 0.1585 'International Tables Vol C Tables 4.2.6.8 and 6.1.1.4'
S S 0.1246 0.1234 'International Tables Vol C Tables 4.2.6.8 and 6.1.1.4'
Fe Fe 0.3463 0.8444 'International Tables Vol C Tables 4.2.6.8 and 6.1.1.4'

loop_
_geom_angle_atom_site_label_1
_geom_angle_atom_site_label_2
_geom_angle_atom_site_label_3
_geom_angle
C15 Fe1 C5 104.08(18)
C15 Fe1 C2 147.03(17)
C5 Fe1 C2 65.05(17)
C15 Fe1 C1 143.03(19)
C5 Fe1 C1 39.15(17)
C2 Fe1 C1 38.86(17)
C15 Fe1 C3 108.29(17)
C5 Fe1 C3 65.00(17)
C2 Fe1 C3 38.78(16)
C1 Fe1 C3 65.26(17)
C15 Fe1 C4 87.33(17)
C5 Fe1 C4 38.42(17)
C2 Fe1 C4 64.66(16)
C1 Fe1 C4 64.93(18)
C3 Fe1 C4 38.69(16)
C15 Fe1 S1 94.84(13)
C5 Fe1 S1 153.58(12)
C2 Fe1 S1 89.07(13)
C1 Fe1 S1 121.00(15)
C3 Fe1 S1 91.80(13)
C4 Fe1 S1 126.62(14)
C15 Fe1 S2 91.96(12)
C5 Fe1 S2 95.16(14)
C2 Fe1 S2 119.14(14)
C1 Fe1 S2 88.92(13)
C3 Fe1 S2 154.18(13)
C4 Fe1 S2 130.73(15)
S1 Fe1 S2 102.54(4)
C15 Fe1 Fe2 108.19(12)
C5 Fe1 Fe2 133.96(15)
C2 Fe1 Fe2 100.08(11)
C1 Fe1 Fe2 101.47(13)
C3 Fe1 Fe2 130.13(12)
C4 Fe1 Fe2 164.41(12)
S1 Fe1 Fe2 52.37(3)
S2 Fe1 Fe2 52.42(3)
Cl2 Fe2 Cl1 114.42(5)
Cl2 Fe2 S1 114.89(5)
Cl1 Fe2 S1 106.27(5)
Cl2 Fe2 S2 110.66(5)
Cl1 Fe2 S2 112.01(5)
S1 Fe2 S2 97.33(4)
Cl2 Fe2 Fe1 114.27(4)
Cl1 Fe2 Fe1 131.28(4)
S1 Fe2 Fe1 49.54(3)
S2 Fe2 Fe1 49.83(3)
C11 S2 Fe1 112.87(14)
C11 S2 Fe2 104.57(15)
Fe1 S2 Fe2 77.75(4)
C13 S1 Fe1 113.92(15)
C13 S1 Fe2 104.02(15)
Fe1 S1 Fe2 78.09(4)
C15 N1 C16 179.8(5)
C2 C1 C5 107.2(4)
C2 C1 C6 126.3(5)
C5 C1 C6 126.3(5)
C2 C1 Fe1 70.5(2)
C5 C1 Fe1 70.2(2)
C6 C1 Fe1 128.8(3)
C1 C2 C3 108.7(4)
C1 C2 C7 126.1(5)
C3 C2 C7 125.0(5)
C1 C2 Fe1 70.6(2)
C3 C2 Fe1 71.1(2)
C7 C2 Fe1 128.4(3)
C2 C3 C4 107.4(4)
C2 C3 C8 126.3(5)
C4 C3 C8 126.1(5)
C2 C3 Fe1 70.1(2)
C4 C3 Fe1 71.0(2)
C8 C3 Fe1 127.5(3)
C5 C4 C3 108.2(4)
C5 C4 C9 125.6(5)
C3 C4 C9 126.0(5)
C5 C4 Fe1 69.8(2)
C3 C4 Fe1 70.3(2)
C9 C4 Fe1 129.1(3)
C4 C5 C1 108.4(4)
C4 C5 C10 126.6(5)
C1 C5 C10 124.9(5)
C4 C5 Fe1 71.8(3)
C1 C5 Fe1 70.6(2)
C10 C5 Fe1 125.8(3)
C1 C6 H6A 109.5
C1 C6 H6B 109.5
H6A C6 H6B 109.5
C1 C6 H6C 109.5
H6A C6 H6C 109.5
H6B C6 H6C 109.5
C2 C7 H7A 109.5
C2 C7 H7B 109.5
H7A C7 H7B 109.5
C2 C7 H7C 109.5
H7A C7 H7C 109.5
H7B C7 H7C 109.5
C3 C8 H8A 109.5
C3 C8 H8B 109.5
H8A C8 H8B 109.5
C3 C8 H8C 109.5
H8A C8 H8C 109.5
H8B C8 H8C 109.5
C4 C9 H9A 109.5
C4 C9 H9B 109.5
H9A C9 H9B 109.5
C4 C9 H9C 109.5
H9A C9 H9C 109.5
H9B C9 H9C 109.5
C5 C10 H10A 109.5
C5 C10 H10B 109.5
H10A C10 H10B 109.5
C5 C10 H10C 109.5
H10A C10 H10C 109.5
H10B C10 H10C 109.5
C12 C11 S2 111.4(3)
C12 C11 H11A 109.3
S2 C11 H11A 109.3
C12 C11 H11B 109.3
S2 C11 H11B 109.3
H11A C11 H11B 108.0
C11 C12 H12A 109.5
C11 C12 H12B 109.5
H12A C12 H12B 109.5
C11 C12 H12C 109.5
H12A C12 H12C 109.5
H12B C12 H12C 109.5
C14 C13 S1 111.8(3)
C14 C13 H13A 109.2
S1 C13 H13A 109.2
C14 C13 H13B 109.2
S1 C13 H13B 109.2
H13A C13 H13B 107.9
C13 C14 H14A 109.5
C13 C14 H14B 109.5
H14A C14 H14B 109.5
C13 C14 H14C 109.5
H14A C14 H14C 109.5
H14B C14 H14C 109.5
N1 C15 Fe1 176.1(4)
N1 C16 C18 107.8(3)
N1 C16 C17 108.2(4)
C18 C16 C17 111.6(4)
N1 C16 C19 107.1(4)
C18 C16 C19 111.0(4)
C17 C16 C19 110.8(4)
C16 C17 H17A 109.5
C16 C17 H17B 109.5
H17A C17 H17B 109.5
C16 C17 H17C 109.5
H17A C17 H17C 109.5
H17B C17 H17C 109.5
C16 C18 H18A 109.5
C16 C18 H18B 109.5
H18A C18 H18B 109.5
C16 C18 H18C 109.5
H18A C18 H18C 109.5
H18B C18 H18C 109.5
C16 C19 H19A 109.5
C16 C19 H19B 109.5
H19A C19 H19B 109.5
C16 C19 H19C 109.5
H19A C19 H19C 109.5
H19B C19 H19C 109.5

loop_
_geom_bond_atom_site_label_1
_geom_bond_atom_site_label_2
_geom_bond_distance
Fe1 C15 1.845(4)
Fe1 C5 2.113(4)
Fe1 C2 2.117(4)
Fe1 C1 2.117(4)
Fe1 C3 2.129(4)
Fe1 C4 2.139(4)
Fe1 S1 2.2503(12)
Fe1 S2 2.2630(11)
Fe1 Fe2 2.8939(7)
Fe2 Cl2 2.2196(14)
Fe2 Cl1 2.2416(13)
Fe2 S1 2.3424(12)
Fe2 S2 2.3469(12)
S2 C11 1.820(4)
S1 C13 1.825(4)
N1 C15 1.149(5)
N1 C16 1.465(5)
C1 C2 1.408(6)
C1 C5 1.417(6)
C1 C6 1.493(6)
C2 C3 1.409(6)
C2 C7 1.512(6)
C3 C4 1.414(6)
C3 C8 1.482(6)
C4 C5 1.399(6)
C4 C9 1.494(6)
C5 C10 1.499(7)
C6 H6A 0.9600
C6 H6B 0.9600
C6 H6C 0.9600
C7 H7A 0.9600
C7 H7B 0.9600
C7 H7C 0.9600
C8 H8A 0.9600
C8 H8B 0.9600
C8 H8C 0.9600
C9 H9A 0.9600
C9 H9B 0.9600
C9 H9C 0.9600
C10 H10A 0.9600
C10 H10B 0.9600
C10 H10C 0.9600
C11 C12 1.510(6)
C11 H11A 0.9700
C11 H11B 0.9700
C12 H12A 0.9600
C12 H12B 0.9600
C12 H12C 0.9600
C13 C14 1.504(6)
C13 H13A 0.9700
C13 H13B 0.9700
C14 H14A 0.9600
C14 H14B 0.9600
C14 H14C 0.9600
C16 C18 1.504(6)
C16 C17 1.509(6)
C16 C19 1.511(6)
C17 H17A 0.9600
C17 H17B 0.9600
C17 H17C 0.9600
C18 H18A 0.9600
C18 H18B 0.9600
C18 H18C 0.9600
C19 H19A 0.9600
C19 H19B 0.9600
C19 H19C 0.9600
